data_7158433
loop_
_publ_author_name
'Lu, Wen-Xiu'
'Xing, Jian'
'Sun, Yijia'
'Huang, Qinge'
'Deng, Zhenwei'
'Mao, Jian-Gang'

_publ_section_title
;
 Palladium-catalyzed and alcohol-enabled transformation to synthesize
 benzocyclic ketones.
;
_journal_issue 46
_journal_name_full 'Organic &amp; biomolecular chemistry'
_journal_page_first 10210
_journal_page_last 10214
_journal_paper_doi 10.1039/d1ob01996a
_journal_volume 19
_journal_year 2021
_chemical_formula_sum 'C23 H18 Cl N O3'
_chemical_formula_weight 391.83
_space_group_IT_number 33
_space_group_name_Hall 'P 2c -2n'
_space_group_name_H-M_alt 'P n a 21'
_symmetry_cell_setting orthorhombic
_symmetry_space_group_name_H-M 'P n a 21'
_atom_sites_solution_hydrogens geom
_atom_sites_solution_primary direct
_atom_sites_solution_secondary difmap
_audit_creation_method SHELXL-97
_audit_update_record
;
2019-12-07 deposited with the CCDC.	2021-11-12 downloaded from the CCDC.
;
_cell_angle_alpha 90.00
_cell_angle_beta 90.00
_cell_angle_gamma 90.00
_cell_formula_units_Z 8
_cell_length_a 13.2770(9)
_cell_length_b 10.5088(7)
_cell_length_c 27.5974(19)
_cell_measurement_reflns_used 9307
_cell_measurement_temperature 293(2)
_cell_measurement_theta_max 26.2475
_cell_measurement_theta_min 2.9425
_cell_volume 3850.5(5)
_computing_cell_refinement 'Bruker SMART'
_computing_data_collection 'Bruker SMART'
_computing_data_reduction 'Bruker SAINT'
_computing_molecular_graphics 'Bruker SHELXTL'
_computing_publication_material 'Bruker SHELXTL'
_computing_structure_refinement 'SHELXL-97 (Sheldrick, 1997)'
_computing_structure_solution 'SHELXS-97 (Sheldrick, 1990)'
_diffrn_ambient_temperature 293(2)
_diffrn_measured_fraction_theta_full 0.997
_diffrn_measured_fraction_theta_max 0.997
_diffrn_measurement_device_type 'CCD area detector'
_diffrn_measurement_method 'phi and omega scans'
_diffrn_radiation_monochromator graphite
_diffrn_radiation_source 'fine-focus sealed tube'
_diffrn_radiation_type MoK\a
_diffrn_radiation_wavelength 0.71073
_diffrn_reflns_av_R_equivalents 0.0439
_diffrn_reflns_av_sigmaI/netI 0.0246
_diffrn_reflns_limit_h_max 15
_diffrn_reflns_limit_h_min -15
_diffrn_reflns_limit_k_max 12
_diffrn_reflns_limit_k_min -12
_diffrn_reflns_limit_l_max 32
_diffrn_reflns_limit_l_min -32
_diffrn_reflns_number 64778
_diffrn_reflns_theta_full 25.01
_diffrn_reflns_theta_max 25.01
_diffrn_reflns_theta_min 2.88
_exptl_absorpt_coefficient_mu 0.222
_exptl_crystal_colour colorless
_exptl_crystal_density_diffrn 1.352
_exptl_crystal_density_method 'not measured'
_exptl_crystal_description block
_exptl_crystal_F_000 1632
_exptl_crystal_size_max 0.28
_exptl_crystal_size_mid 0.26
_exptl_crystal_size_min 0.24
_refine_diff_density_max 0.627
_refine_diff_density_min -0.463
_refine_diff_density_rms 0.058
_refine_ls_abs_structure_details 'Flack H D (1983), Acta Cryst. A39, 876-881'
_refine_ls_abs_structure_Flack 0.34(10)
_refine_ls_extinction_method none
_refine_ls_goodness_of_fit_ref 1.106
_refine_ls_hydrogen_treatment mixed
_refine_ls_matrix_type full
_refine_ls_number_parameters 508
_refine_ls_number_reflns 6759
_refine_ls_number_restraints 1
_refine_ls_restrained_S_all 1.105
_refine_ls_R_factor_all 0.0713
_refine_ls_R_factor_gt 0.0566
_refine_ls_shift/su_max 0.063
_refine_ls_shift/su_mean 0.008
_refine_ls_structure_factor_coef Fsqd
_refine_ls_weighting_details 'calc w=1/[\s^2^(Fo^2^)+(0.0909P)^2^+2.1554P] where P=(Fo^2^+2Fc^2^)/3'
_refine_ls_weighting_scheme calc
_refine_ls_wR_factor_gt 0.1493
_refine_ls_wR_factor_ref 0.1688
_reflns_number_gt 5649
_reflns_number_total 6759
_reflns_threshold_expression >2sigma(I)
_cod_data_source_file d1ob01996a2.cif
_cod_data_source_block e
_cod_depositor_comments
;
The following automatic conversions were performed:

data item '_symmetry_cell_setting' value 'Orthorhombic' was changed
to 'orthorhombic' in accordance with the
/home/data/users/saulius/crontab/automatic-downloads/current/RSC/lib/dictionaries/cif_core.dic
dictionary named 'cif_core.dic' version 2.4.2 last updated on
2011-04-26.

Automatic conversion script
Id: cif_fix_values 7556 2019-12-06 15:28:31Z antanas 
;
_cod_original_sg_symbol_H-M Pna2(1)
_cod_database_code 7158433

loop_
_symmetry_equiv_pos_as_xyz
'x, y, z'
'-x, -y, z+1/2'
'-x+1/2, y+1/2, z+1/2'
'x+1/2, -y+1/2, z'

loop_
_atom_site_label
_atom_site_type_symbol
_atom_site_fract_x
_atom_site_fract_y
_atom_site_fract_z
_atom_site_U_iso_or_equiv
_atom_site_adp_type
_atom_site_occupancy
_atom_site_symmetry_multiplicity
_atom_site_calc_flag
_atom_site_refinement_flags
_atom_site_disorder_assembly
_atom_site_disorder_group
Cl1 Cl 0.31755(13) 0.91604(14) 0.71533(6) 0.0827(4) Uani 1 1 d . . .
Cl2 Cl 0.43837(13) 0.57899(14) 0.69557(6) 0.0837(4) Uani 1 1 d . . .
O1 O 0.7796(2) 0.5217(3) 0.98251(15) 0.0550(9) Uani 1 1 d . . .
O2 O 0.7728(3) 0.9551(3) 0.97582(14) 0.0526(9) Uani 1 1 d . . .
O3 O 0.6390(3) 0.9562(3) 0.80409(15) 0.0680(9) Uani 1 1 d . . .
O4 O 0.1095(3) 0.5417(3) 0.60949(16) 0.0758(11) Uani 1 1 d . . .
O5 O -0.0123(3) 0.9642(3) 0.42917(14) 0.0542(9) Uani 1 1 d . . .
O6 O -0.0329(2) 0.5314(3) 0.43763(14) 0.0500(8) Uani 1 1 d . . .
N1 N 0.7579(3) 0.7392(3) 0.98714(19) 0.0372(10) Uani 1 1 d . . .
N2 N -0.0034(3) 0.7446(3) 0.42555(19) 0.0396(11) Uani 1 1 d . . .
C1 C 0.1829(5) 0.7391(4) 0.3032(3) 0.0568(17) Uani 1 1 d . . .
C2 C 0.2123(4) 0.7962(6) 0.3443(2) 0.0638(13) Uani 1 1 d . . .
H2 H 0.2745 0.8367 0.3452 0.077 Uiso 1 1 calc R . .
C3 C 0.1529(3) 0.7968(5) 0.38542(18) 0.0567(11) Uani 1 1 d . . .
H3 H 0.1747 0.8372 0.4135 0.068 Uiso 1 1 calc R . .
C4 C 0.0613(4) 0.7369(4) 0.3841(2) 0.0392(12) Uani 1 1 d . . .
C5 C 0.0306(3) 0.6723(4) 0.34277(17) 0.0475(10) Uani 1 1 d . . .
H5 H -0.0303 0.6285 0.3425 0.057 Uiso 1 1 d R . .
C6 C 0.0913(4) 0.6735(4) 0.30203(17) 0.0545(11) Uani 1 1 d . . .
H6 H 0.0713 0.6310 0.2741 0.065 Uiso 1 1 calc R . .
C7 C 0.2479(6) 0.7471(5) 0.2568(3) 0.083(3) Uani 1 1 d . . .
H7A H 0.3171 0.7605 0.2655 0.125 Uiso 1 1 calc R . .
H7B H 0.2250 0.8166 0.2371 0.125 Uiso 1 1 calc R . .
H7C H 0.2420 0.6691 0.2389 0.125 Uiso 1 1 calc R . .
C9 C -0.0430(3) 0.6408(4) 0.45000(18) 0.0387(10) Uani 1 1 d . . .
C10 C -0.1016(3) 0.6902(5) 0.49379(17) 0.0449(11) Uani 1 1 d . . .
H10 H -0.1723 0.6636 0.4922 0.054 Uiso 1 1 calc R . .
C11 C -0.0926(3) 0.8361(4) 0.49064(17) 0.0436(11) Uani 1 1 d . . .
H11 H -0.1593 0.8758 0.4885 0.052 Uiso 1 1 calc R . .
C12 C -0.0327(3) 0.8610(4) 0.44588(18) 0.0406(11) Uani 1 1 d . . .
C14 C -0.0568(3) 0.6590(4) 0.54287(19) 0.0457(12) Uani 1 1 d . . .
H14 H -0.0790 0.5776 0.5565 0.055 Uiso 1 1 calc R . .
C15 C -0.0411(3) 0.8706(4) 0.53807(18) 0.0431(11) Uani 1 1 d . . .
H15 H -0.0499 0.9598 0.5476 0.052 Uiso 1 1 calc R . .
C16 C -0.0898(4) 0.7772(6) 0.5722(2) 0.0600(14) Uani 1 1 d . . .
H16A H -0.1624 0.7868 0.5738 0.072 Uiso 1 1 calc R . .
H16B H -0.0609 0.7795 0.6045 0.072 Uiso 1 1 calc R . .
C17 C 0.4949(6) 0.7528(5) 1.1511(3) 0.078(2) Uani 1 1 d . . .
H17A H 0.5342 0.7611 1.1801 0.117 Uiso 1 1 calc R . .
H17B H 0.4548 0.6769 1.1529 0.117 Uiso 1 1 calc R . .
H17C H 0.4516 0.8254 1.1477 0.117 Uiso 1 1 calc R . .
C18 C 0.5377(4) 0.8042(5) 1.06483(18) 0.0562(12) Uani 1 1 d . . .
H18 H 0.4766 0.8469 1.0625 0.067 Uiso 1 1 d R . .
C19 C 0.5626(5) 0.7449(4) 1.1087(3) 0.0519(15) Uani 1 1 d . . .
C20 C 0.6544(4) 0.6819(4) 1.10938(17) 0.0554(11) Uani 1 1 d . . .
H20 H 0.6734 0.6397 1.1375 0.066 Uiso 1 1 calc R . .
C21 C 0.7182(3) 0.6791(4) 1.07047(16) 0.0482(10) Uani 1 1 d . . .
H21 H 0.7790 0.6355 1.0726 0.058 Uiso 1 1 d R . .
C22 C 0.6929(4) 0.7403(3) 1.0284(2) 0.0374(12) Uani 1 1 d . . .
C23 C 0.6004(3) 0.8020(5) 1.02506(18) 0.0536(11) Uani 1 1 d . . .
H23 H 0.5811 0.8412 0.9963 0.064 Uiso 1 1 d R . .
C24 C 0.1692(4) 0.9836(4) 0.59261(16) 0.0521(11) Uani 1 1 d . . .
H24 H 0.1564 1.0530 0.5726 0.062 Uiso 1 1 d R . .
C25 C 0.2264(4) 0.9979(4) 0.63355(16) 0.0561(11) Uani 1 1 d . . .
H25 H 0.2533 1.0773 0.6411 0.067 Uiso 1 1 calc R . .
C26 C 0.2449(3) 0.8946(4) 0.66410(15) 0.0505(10) Uani 1 1 d . . .
C27 C 0.2065(4) 0.7761(5) 0.6542(2) 0.0480(11) Uani 1 1 d . . .
H27 H 0.2179 0.7077 0.6748 0.058 Uiso 1 1 calc R . .
C28 C 0.1496(4) 0.7620(4) 0.61192(19) 0.0351(11) Uani 1 1 d . . .
C29 C 0.1304(3) 0.8652(4) 0.58123(16) 0.0382(10) Uani 1 1 d . . .
C30 C 0.1080(3) 0.6457(5) 0.59040(18) 0.0454(11) Uani 1 1 d . . .
C31 C 0.7922(3) 0.8483(4) 0.96222(19) 0.0416(11) Uani 1 1 d . . .
C32 C 0.7935(3) 0.6263(4) 0.9656(2) 0.0415(11) Uani 1 1 d . . .
C33 C 0.8511(3) 0.8073(4) 0.91972(18) 0.0443(11) Uani 1 1 d . . .
H33 H 0.9207 0.8376 0.9224 0.053 Uiso 1 1 calc R . .
C34 C 0.8070(3) 0.8403(4) 0.86818(19) 0.0459(11) Uani 1 1 d . . .
H34 H 0.8269 0.9234 0.8552 0.055 Uiso 1 1 calc R . .
C35 C 0.8426(4) 0.7262(5) 0.8392(2) 0.0497(12) Uani 1 1 d . . .
H35A H 0.9155 0.7198 0.8380 0.060 Uiso 1 1 calc R . .
H35B H 0.8153 0.7251 0.8066 0.060 Uiso 1 1 calc R . .
C36 C 0.7951(3) 0.6249(4) 0.87166(19) 0.0440(11) Uani 1 1 d . . .
H36 H 0.8047 0.5369 0.8609 0.053 Uiso 1 1 calc R . .
C37 C 0.8483(3) 0.6602(4) 0.9206(2) 0.0471(12) Uani 1 1 d . . .
H37 H 0.9168 0.6256 0.9214 0.057 Uiso 1 1 calc R . .
C38 C 0.6930(3) 0.8163(4) 0.87033(16) 0.0367(10) Uani 1 1 d . . .
H38 H 0.6611 0.8598 0.8977 0.044 Uiso 1 1 calc R . .
C39 C 0.6845(3) 0.6697(4) 0.87424(16) 0.0334(9) Uani 1 1 d . . .
H39 H 0.6516 0.6431 0.9044 0.040 Uiso 1 1 calc R . .
C40 C 0.6245(3) 0.6312(5) 0.82993(16) 0.0395(11) Uani 1 1 d . . .
C41 C 0.6026(4) 0.7326(4) 0.8006(2) 0.0390(11) Uani 1 1 d . . .
C42 C 0.6430(3) 0.8497(5) 0.82181(17) 0.0425(11) Uani 1 1 d . . .
C43 C 0.5467(3) 0.7212(5) 0.75816(18) 0.0440(10) Uani 1 1 d . . .
H43 H 0.5337 0.7908 0.7383 0.053 Uiso 1 1 calc R . .
C44 C 0.5114(3) 0.6007(4) 0.74709(15) 0.0507(10) Uani 1 1 d . . .
C45 C 0.5313(4) 0.4967(4) 0.77659(17) 0.0562(11) Uani 1 1 d . . .
H45 H 0.5056 0.4172 0.7685 0.067 Uiso 1 1 calc R . .
C46 C 0.5889(4) 0.5107(4) 0.81765(16) 0.0527(11) Uani 1 1 d . . .
H46 H 0.6038 0.4407 0.8370 0.063 Uiso 1 1 calc R . .
C47 C 0.0697(3) 0.8261(4) 0.53795(17) 0.0346(10) Uani 1 1 d . . .
H47 H 0.1036 0.8491 0.5076 0.042 Uiso 1 1 calc R . .
C48 C 0.0590(3) 0.6792(4) 0.54315(19) 0.0410(11) Uani 1 1 d . . .
H48 H 0.0911 0.6348 0.5160 0.049 Uiso 1 1 calc R . .

loop_
_atom_site_aniso_label
_atom_site_aniso_U_11
_atom_site_aniso_U_22
_atom_site_aniso_U_33
_atom_site_aniso_U_23
_atom_site_aniso_U_13
_atom_site_aniso_U_12
Cl1 0.1033(10) 0.0787(9) 0.0660(8) -0.0072(7) -0.0350(7) -0.0060(7)
Cl2 0.1060(11) 0.0801(9) 0.0650(8) -0.0098(7) -0.0308(7) -0.0065(8)
O1 0.0538(19) 0.0361(16) 0.075(2) 0.0057(16) -0.0051(16) -0.0037(14)
O2 0.063(2) 0.0329(16) 0.061(2) -0.0026(15) -0.0018(16) -0.0057(14)
O3 0.089(2) 0.0374(17) 0.078(2) 0.0060(16) -0.023(2) -0.0011(16)
O4 0.102(3) 0.0402(18) 0.085(3) 0.0087(18) -0.025(2) -0.0032(18)
O5 0.0653(19) 0.0348(16) 0.063(2) 0.0030(15) -0.0174(17) -0.0011(14)
O6 0.0468(17) 0.0363(17) 0.067(2) 0.0006(15) 0.0050(14) -0.0016(13)
N1 0.038(2) 0.0283(18) 0.045(3) 0.0005(13) -0.004(2) -0.0022(12)
N2 0.041(2) 0.033(2) 0.045(3) -0.0014(13) 0.000(2) -0.0019(12)
C1 0.064(4) 0.046(3) 0.061(4) 0.007(2) 0.023(3) 0.005(2)
C2 0.046(3) 0.072(4) 0.073(3) 0.001(3) 0.014(2) -0.016(2)
C3 0.052(3) 0.064(3) 0.054(3) -0.008(2) -0.001(2) -0.013(2)
C4 0.035(3) 0.037(2) 0.046(3) 0.0038(17) -0.001(2) -0.0002(16)
C5 0.044(2) 0.041(2) 0.058(3) -0.0027(19) -0.003(2) -0.0011(17)
C6 0.068(3) 0.047(2) 0.048(2) -0.004(2) 0.000(2) 0.005(2)
C7 0.106(6) 0.080(5) 0.064(5) 0.004(2) 0.052(4) 0.002(3)
C9 0.031(2) 0.041(2) 0.044(2) -0.007(2) -0.0033(18) 0.0008(17)
C10 0.0239(19) 0.060(3) 0.051(2) 0.000(2) 0.008(2) -0.0057(17)
C11 0.030(2) 0.051(3) 0.050(3) -0.009(2) 0.001(2) 0.0188(18)
C12 0.037(2) 0.043(3) 0.042(2) 0.005(2) -0.0132(18) 0.0021(18)
C14 0.035(2) 0.043(2) 0.059(3) 0.006(2) 0.010(2) -0.0130(18)
C15 0.039(2) 0.041(2) 0.049(3) -0.007(2) 0.0114(18) 0.0172(18)
C16 0.035(3) 0.077(3) 0.068(4) -0.009(3) 0.022(3) 0.002(2)
C17 0.092(5) 0.070(4) 0.071(5) 0.008(3) 0.007(4) 0.002(3)
C18 0.049(3) 0.051(3) 0.068(3) 0.009(2) 0.008(2) 0.009(2)
C19 0.059(3) 0.047(3) 0.050(4) 0.0045(18) 0.002(3) -0.0063(18)
C20 0.067(3) 0.050(2) 0.049(2) 0.013(2) -0.004(2) -0.008(2)
C21 0.045(2) 0.043(2) 0.056(3) 0.005(2) -0.0099(19) -0.0015(17)
C22 0.040(3) 0.034(2) 0.038(3) 0.0039(16) -0.003(2) 0.0015(15)
C23 0.051(3) 0.053(3) 0.057(3) 0.012(2) 0.000(2) 0.007(2)
C24 0.070(3) 0.043(2) 0.043(2) 0.0093(18) 0.001(2) -0.012(2)
C25 0.073(3) 0.051(2) 0.044(2) -0.007(2) 0.004(2) -0.018(2)
C26 0.051(2) 0.060(3) 0.041(2) -0.0039(19) -0.0033(18) -0.005(2)
C27 0.047(3) 0.048(2) 0.049(3) -0.003(2) 0.003(2) 0.008(2)
C28 0.032(2) 0.038(2) 0.036(3) -0.0006(16) 0.004(2) -0.0002(14)
C29 0.038(2) 0.036(2) 0.040(2) -0.0021(17) 0.0103(17) -0.0037(16)
C30 0.044(2) 0.036(2) 0.056(3) 0.001(2) -0.005(2) 0.0011(18)
C31 0.032(2) 0.036(2) 0.057(3) 0.013(2) -0.0066(19) -0.0079(17)
C32 0.0244(19) 0.029(2) 0.071(3) -0.005(2) -0.0083(19) 0.0020(16)
C33 0.031(2) 0.037(2) 0.065(3) -0.002(2) -0.002(2) -0.0065(17)
C34 0.042(2) 0.046(2) 0.049(3) 0.000(2) 0.008(2) -0.0141(19)
C35 0.029(2) 0.072(3) 0.048(3) -0.004(3) 0.014(2) 0.002(2)
C36 0.039(2) 0.037(2) 0.055(3) -0.013(2) 0.0043(19) 0.0000(17)
C37 0.031(2) 0.034(2) 0.076(3) 0.005(2) -0.004(2) -0.0015(17)
C38 0.037(2) 0.039(2) 0.034(2) -0.0046(19) 0.0008(17) 0.0034(17)
C39 0.037(2) 0.034(2) 0.030(2) -0.0055(17) 0.0080(16) -0.0070(17)
C40 0.036(2) 0.041(2) 0.041(2) -0.0030(19) 0.0094(17) -0.0013(17)
C41 0.034(2) 0.039(2) 0.044(3) -0.0058(19) 0.014(2) 0.0002(16)
C42 0.040(2) 0.036(2) 0.052(3) -0.0043(19) 0.0011(19) 0.0059(18)
C43 0.043(2) 0.049(2) 0.040(2) -0.002(2) 0.0069(19) 0.003(2)
C44 0.051(2) 0.057(3) 0.045(2) -0.008(2) 0.0022(19) -0.004(2)
C45 0.066(3) 0.050(2) 0.052(3) -0.004(2) -0.003(2) -0.021(2)
C46 0.076(3) 0.038(2) 0.044(2) -0.0036(18) -0.007(2) -0.010(2)
C47 0.031(2) 0.030(2) 0.043(2) 0.0022(18) 0.0079(17) 0.0038(17)
C48 0.032(2) 0.038(2) 0.053(3) -0.008(2) 0.008(2) -0.0039(17)

loop_
_atom_type_symbol
_atom_type_description
_atom_type_scat_dispersion_real
_atom_type_scat_dispersion_imag
_atom_type_scat_source
C C 0.0033 0.0016 'International Tables Vol C Tables 4.2.6.8 and 6.1.1.4'
H H 0.0000 0.0000 'International Tables Vol C Tables 4.2.6.8 and 6.1.1.4'
Cl Cl 0.1484 0.1585 'International Tables Vol C Tables 4.2.6.8 and 6.1.1.4'
N N 0.0061 0.0033 'International Tables Vol C Tables 4.2.6.8 and 6.1.1.4'
O O 0.0106 0.0060 'International Tables Vol C Tables 4.2.6.8 and 6.1.1.4'

loop_
_geom_angle_atom_site_label_1
_geom_angle_atom_site_label_2
_geom_angle_atom_site_label_3
_geom_angle
_geom_angle_site_symmetry_1
_geom_angle_site_symmetry_3
_geom_angle_publ_flag
C32 N1 C31 111.7(5) . . ?
C32 N1 C22 123.1(4) . . ?
C31 N1 C22 125.2(4) . . ?
C9 N2 C12 112.7(5) . . ?
C9 N2 C4 124.9(3) . . ?
C12 N2 C4 122.4(4) . . ?
C2 C1 C6 119.5(6) . . ?
C2 C1 C7 120.9(6) . . ?
C6 C1 C7 119.5(6) . . ?
C1 C2 C3 122.0(5) . . ?
C1 C2 H2 119.0 . . ?
C3 C2 H2 119.0 . . ?
C4 C3 C2 118.9(5) . . ?
C4 C3 H3 120.5 . . ?
C2 C3 H3 120.5 . . ?
C3 C4 C5 120.5(5) . . ?
C3 C4 N2 119.1(5) . . ?
C5 C4 N2 120.4(4) . . ?
C6 C5 C4 119.5(4) . . ?
C6 C5 H5 120.3 . . ?
C4 C5 H5 120.3 . . ?
C5 C6 C1 119.5(5) . . ?
C5 C6 H6 120.3 . . ?
C1 C6 H6 120.2 . . ?
C1 C7 H7A 109.5 . . ?
C1 C7 H7B 109.5 . . ?
H7A C7 H7B 109.5 . . ?
C1 C7 H7C 109.5 . . ?
H7A C7 H7C 109.5 . . ?
H7B C7 H7C 109.5 . . ?
O6 C9 N2 124.7(5) . . ?
O6 C9 C10 127.1(4) . . ?
N2 C9 C10 108.1(4) . . ?
C14 C10 C9 115.7(4) . . ?
C14 C10 C11 103.6(3) . . ?
C9 C10 C11 104.7(3) . . ?
C14 C10 H10 110.8 . . ?
C9 C10 H10 110.8 . . ?
C11 C10 H10 110.8 . . ?
C12 C11 C15 115.5(4) . . ?
C12 C11 C10 105.2(3) . . ?
C15 C11 C10 102.9(3) . . ?
C12 C11 H11 110.9 . . ?
C15 C11 H11 110.9 . . ?
C10 C11 H11 110.9 . . ?
O5 C12 N2 124.6(5) . . ?
O5 C12 C11 126.3(5) . . ?
N2 C12 C11 109.0(4) . . ?
C10 C14 C16 100.6(4) . . ?
C10 C14 C48 111.3(4) . . ?
C16 C14 C48 99.6(4) . . ?
C10 C14 H14 114.5 . . ?
C16 C14 H14 114.5 . . ?
C48 C14 H14 114.5 . . ?
C16 C15 C11 100.9(4) . . ?
C16 C15 C47 102.3(4) . . ?
C11 C15 C47 110.8(3) . . ?
C16 C15 H15 113.8 . . ?
C11 C15 H15 113.8 . . ?
C47 C15 H15 113.8 . . ?
C15 C16 C14 94.3(4) . . ?
C15 C16 H16A 112.9 . . ?
C14 C16 H16A 112.9 . . ?
C15 C16 H16B 112.9 . . ?
C14 C16 H16B 112.9 . . ?
H16A C16 H16B 110.3 . . ?
C19 C17 H17A 109.5 . . ?
C19 C17 H17B 109.5 . . ?
H17A C17 H17B 109.5 . . ?
C19 C17 H17C 109.5 . . ?
H17A C17 H17C 109.5 . . ?
H17B C17 H17C 109.5 . . ?
C23 C18 C19 122.6(5) . . ?
C23 C18 H18 118.7 . . ?
C19 C18 H18 118.7 . . ?
C20 C19 C18 115.5(6) . . ?
C20 C19 C17 123.4(6) . . ?
C18 C19 C17 121.0(6) . . ?
C21 C20 C19 123.0(5) . . ?
C21 C20 H20 118.5 . . ?
C19 C20 H20 118.5 . . ?
C20 C21 C22 120.2(4) . . ?
C20 C21 H21 119.9 . . ?
C22 C21 H21 119.9 . . ?
C21 C22 C23 119.4(5) . . ?
C21 C22 N1 121.6(5) . . ?
C23 C22 N1 119.1(5) . . ?
C18 C23 C22 119.3(5) . . ?
C18 C23 H23 120.4 . . ?
C22 C23 H23 120.4 . . ?
C25 C24 C29 119.5(4) . . ?
C25 C24 H24 120.2 . . ?
C29 C24 H24 120.2 . . ?
C24 C25 C26 120.6(4) . . ?
C24 C25 H25 119.7 . . ?
C26 C25 H25 119.7 . . ?
C27 C26 C25 121.3(4) . . ?
C27 C26 Cl1 119.3(4) . . ?
C25 C26 Cl1 119.4(3) . . ?
C26 C27 C28 117.6(5) . . ?
C26 C27 H27 121.2 . . ?
C28 C27 H27 121.2 . . ?
C27 C28 C29 121.4(4) . . ?
C27 C28 C30 129.0(4) . . ?
C29 C28 C30 109.4(5) . . ?
C24 C29 C28 119.5(4) . . ?
C24 C29 C47 128.9(4) . . ?
C28 C29 C47 111.6(4) . . ?
O4 C30 C28 124.6(5) . . ?
O4 C30 C48 126.6(5) . . ?
C28 C30 C48 108.7(4) . . ?
O2 C31 N1 122.2(5) . . ?
O2 C31 C33 129.0(4) . . ?
N1 C31 C33 108.8(4) . . ?
O1 C32 N1 123.6(5) . . ?
O1 C32 C37 128.0(5) . . ?
N1 C32 C37 108.4(4) . . ?
C31 C33 C37 105.4(3) . . ?
C31 C33 C34 117.2(4) . . ?
C37 C33 C34 103.0(3) . . ?
C31 C33 H33 110.3 . . ?
C37 C33 H33 110.3 . . ?
C34 C33 H33 110.3 . . ?
C35 C34 C38 101.4(4) . . ?
C35 C34 C33 100.8(4) . . ?
C38 C34 C33 107.2(4) . . ?
C35 C34 H34 115.2 . . ?
C38 C34 H34 115.2 . . ?
C33 C34 H34 115.2 . . ?
C34 C35 C36 96.4(4) . . ?
C34 C35 H35A 112.5 . . ?
C36 C35 H35A 112.5 . . ?
C34 C35 H35B 112.5 . . ?
C36 C35 H35B 112.5 . . ?
H35A C35 H35B 110.0 . . ?
C35 C36 C39 102.0(4) . . ?
C35 C36 C37 98.9(4) . . ?
C39 C36 C37 108.4(4) . . ?
C35 C36 H36 115.2 . . ?
C39 C36 H36 115.2 . . ?
C37 C36 H36 115.2 . . ?
C32 C37 C33 105.4(4) . . ?
C32 C37 C36 116.4(3) . . ?
C33 C37 C36 103.5(3) . . ?
C32 C37 H37 110.4 . . ?
C33 C37 H37 110.4 . . ?
C36 C37 H37 110.4 . . ?
C34 C38 C42 110.8(4) . . ?
C34 C38 C39 103.8(3) . . ?
C42 C38 C39 104.9(3) . . ?
C34 C38 H38 112.3 . . ?
C42 C38 H38 112.3 . . ?
C39 C38 H38 112.3 . . ?
C40 C39 C36 112.4(4) . . ?
C40 C39 C38 104.3(3) . . ?
C36 C39 C38 103.3(3) . . ?
C40 C39 H39 112.1 . . ?
C36 C39 H39 112.1 . . ?
C38 C39 H39 112.1 . . ?
C41 C40 C46 119.4(4) . . ?
C41 C40 C39 112.4(4) . . ?
C46 C40 C39 128.1(4) . . ?
C40 C41 C43 122.9(4) . . ?
C40 C41 C42 109.9(5) . . ?
C43 C41 C42 127.2(5) . . ?
O3 C42 C41 126.4(5) . . ?
O3 C42 C38 125.2(4) . . ?
C41 C42 C38 108.3(4) . . ?
C44 C43 C41 116.4(5) . . ?
C44 C43 H43 121.8 . . ?
C41 C43 H43 121.8 . . ?
C43 C44 C45 121.8(4) . . ?
C43 C44 Cl2 119.3(4) . . ?
C45 C44 Cl2 118.9(3) . . ?
C46 C45 C44 120.3(4) . . ?
C46 C45 H45 119.8 . . ?
C44 C45 H45 119.8 . . ?
C45 C46 C40 119.1(4) . . ?
C45 C46 H46 120.4 . . ?
C40 C46 H46 120.5 . . ?
C29 C47 C15 115.3(4) . . ?
C29 C47 C48 104.4(3) . . ?
C15 C47 C48 102.3(3) . . ?
C29 C47 H47 111.4 . . ?
C15 C47 H47 111.4 . . ?
C48 C47 H47 111.4 . . ?
C30 C48 C14 113.7(4) . . ?
C30 C48 C47 105.9(3) . . ?
C14 C48 C47 103.1(3) . . ?
C30 C48 H48 111.3 . . ?
C14 C48 H48 111.3 . . ?
C47 C48 H48 111.3 . . ?

loop_
_geom_bond_atom_site_label_1
_geom_bond_atom_site_label_2
_geom_bond_distance
_geom_bond_site_symmetry_2
_geom_bond_publ_flag
Cl1 C26 1.726(4) . ?
Cl2 C44 1.736(4) . ?
O1 C32 1.208(5) . ?
O2 C31 1.212(6) . ?
O3 C42 1.223(6) . ?
O4 C30 1.214(6) . ?
O5 C12 1.209(5) . ?
O6 C9 1.208(5) . ?
N1 C32 1.408(6) . ?
N1 C31 1.412(6) . ?
N1 C22 1.428(8) . ?
N2 C9 1.386(6) . ?
N2 C12 1.401(6) . ?
N2 C4 1.432(8) . ?
C1 C2 1.342(9) . ?
C1 C6 1.399(8) . ?
C1 C7 1.547(9) . ?
C2 C3 1.381(7) . ?
C2 H2 0.9300 . ?
C3 C4 1.369(7) . ?
C3 H3 0.9300 . ?
C4 C5 1.390(7) . ?
C5 C6 1.384(6) . ?
C5 H5 0.9299 . ?
C6 H6 0.9300 . ?
C7 H7A 0.9600 . ?
C7 H7B 0.9600 . ?
C7 H7C 0.9600 . ?
C9 C10 1.528(6) . ?
C10 C14 1.515(7) . ?
C10 C11 1.541(7) . ?
C10 H10 0.9800 . ?
C11 C12 1.492(7) . ?
C11 C15 1.521(7) . ?
C11 H11 0.9800 . ?
C14 C16 1.546(7) . ?
C14 C48 1.552(6) . ?
C14 H14 0.9800 . ?
C15 C16 1.506(8) . ?
C15 C47 1.543(6) . ?
C15 H15 0.9800 . ?
C16 H16A 0.9700 . ?
C16 H16B 0.9700 . ?
C17 C19 1.478(11) . ?
C17 H17A 0.9600 . ?
C17 H17B 0.9600 . ?
C17 H17C 0.9600 . ?
C18 C23 1.377(7) . ?
C18 C19 1.401(8) . ?
C18 H18 0.9301 . ?
C19 C20 1.386(8) . ?
C20 C21 1.368(6) . ?
C20 H20 0.9300 . ?
C21 C22 1.370(7) . ?
C21 H21 0.9300 . ?
C22 C23 1.391(7) . ?
C23 H23 0.9301 . ?
C24 C25 1.370(6) . ?
C24 C29 1.382(6) . ?
C24 H24 0.9299 . ?
C25 C26 1.397(6) . ?
C25 H25 0.9300 . ?
C26 C27 1.373(7) . ?
C27 C28 1.397(7) . ?
C27 H27 0.9300 . ?
C28 C29 1.400(7) . ?
C28 C30 1.467(7) . ?
C29 C47 1.499(6) . ?
C30 C48 1.499(7) . ?
C31 C33 1.474(7) . ?
C32 C37 1.482(7) . ?
C33 C37 1.547(7) . ?
C33 C34 1.577(7) . ?
C33 H33 0.9800 . ?
C34 C35 1.518(7) . ?
C34 C38 1.535(6) . ?
C34 H34 0.9800 . ?
C35 C36 1.528(7) . ?
C35 H35A 0.9700 . ?
C35 H35B 0.9700 . ?
C36 C39 1.544(6) . ?
C36 C37 1.570(7) . ?
C36 H36 0.9800 . ?
C37 H37 0.9800 . ?
C38 C42 1.536(6) . ?
C38 C39 1.549(7) . ?
C38 H38 0.9800 . ?
C39 C40 1.514(6) . ?
C39 H39 0.9800 . ?
C40 C41 1.369(7) . ?
C40 C46 1.393(7) . ?
C41 C43 1.392(7) . ?
C41 C42 1.464(7) . ?
C43 C44 1.384(7) . ?
C43 H43 0.9300 . ?
C44 C45 1.388(6) . ?
C45 C46 1.375(6) . ?
C45 H45 0.9300 . ?
C46 H46 0.9300 . ?
C47 C48 1.557(7) . ?
C47 H47 0.9800 . ?
C48 H48 0.9800 . ?

loop_
_geom_torsion_atom_site_label_1
_geom_torsion_atom_site_label_2
_geom_torsion_atom_site_label_3
_geom_torsion_atom_site_label_4
_geom_torsion
_geom_torsion_site_symmetry_1
_geom_torsion_site_symmetry_2
_geom_torsion_site_symmetry_3
_geom_torsion_site_symmetry_4
_geom_torsion_publ_flag
C6 C1 C2 C3 -2.6(9) . . . . ?
C7 C1 C2 C3 176.1(6) . . . . ?
C1 C2 C3 C4 0.2(9) . . . . ?
C2 C3 C4 C5 2.6(8) . . . . ?
C2 C3 C4 N2 -175.8(5) . . . . ?
C9 N2 C4 C3 -124.7(5) . . . . ?
C12 N2 C4 C3 54.8(7) . . . . ?
C9 N2 C4 C5 56.9(7) . . . . ?
C12 N2 C4 C5 -123.6(5) . . . . ?
C3 C4 C5 C6 -2.8(7) . . . . ?
N2 C4 C5 C6 175.6(4) . . . . ?
C4 C5 C6 C1 0.4(7) . . . . ?
C2 C1 C6 C5 2.3(7) . . . . ?
C7 C1 C6 C5 -176.4(5) . . . . ?
C12 N2 C9 O6 175.6(4) . . . . ?
C4 N2 C9 O6 -4.8(8) . . . . ?
C12 N2 C9 C10 -3.4(6) . . . . ?
C4 N2 C9 C10 176.1(5) . . . . ?
O6 C9 C10 C14 68.9(6) . . . . ?
N2 C9 C10 C14 -112.0(4) . . . . ?
O6 C9 C10 C11 -177.7(4) . . . . ?
N2 C9 C10 C11 1.3(4) . . . . ?
C14 C10 C11 C12 122.7(4) . . . . ?
C9 C10 C11 C12 1.1(4) . . . . ?
C14 C10 C11 C15 1.4(4) . . . . ?
C9 C10 C11 C15 -120.3(3) . . . . ?
C9 N2 C12 O5 -175.5(4) . . . . ?
C4 N2 C12 O5 4.9(8) . . . . ?
C9 N2 C12 C11 4.2(6) . . . . ?
C4 N2 C12 C11 -175.4(5) . . . . ?
C15 C11 C12 O5 -70.6(6) . . . . ?
C10 C11 C12 O5 176.6(4) . . . . ?
C15 C11 C12 N2 109.6(4) . . . . ?
C10 C11 C12 N2 -3.1(4) . . . . ?
C9 C10 C14 C16 148.0(4) . . . . ?
C11 C10 C14 C16 34.1(4) . . . . ?
C9 C10 C14 C48 43.2(5) . . . . ?
C11 C10 C14 C48 -70.8(4) . . . . ?
C12 C11 C15 C16 -151.6(4) . . . . ?
C10 C11 C15 C16 -37.5(4) . . . . ?
C12 C11 C15 C47 -43.7(5) . . . . ?
C10 C11 C15 C47 70.3(4) . . . . ?
C11 C15 C16 C14 57.3(4) . . . . ?
C47 C15 C16 C14 -57.0(5) . . . . ?
C10 C14 C16 C15 -56.2(4) . . . . ?
C48 C14 C16 C15 57.8(5) . . . . ?
C23 C18 C19 C20 -0.8(8) . . . . ?
C23 C18 C19 C17 178.1(5) . . . . ?
C18 C19 C20 C21 1.3(7) . . . . ?
C17 C19 C20 C21 -177.6(5) . . . . ?
C19 C20 C21 C22 0.0(7) . . . . ?
C20 C21 C22 C23 -2.0(7) . . . . ?
C20 C21 C22 N1 180.0(4) . . . . ?
C32 N1 C22 C21 55.4(7) . . . . ?
C31 N1 C22 C21 -126.4(5) . . . . ?
C32 N1 C22 C23 -122.7(5) . . . . ?
C31 N1 C22 C23 55.5(7) . . . . ?
C19 C18 C23 C22 -1.0(8) . . . . ?
C21 C22 C23 C18 2.4(7) . . . . ?
N1 C22 C23 C18 -179.5(4) . . . . ?
C29 C24 C25 C26 -0.8(7) . . . . ?
C24 C25 C26 C27 -0.1(7) . . . . ?
C24 C25 C26 Cl1 179.9(4) . . . . ?
C25 C26 C27 C28 1.1(7) . . . . ?
Cl1 C26 C27 C28 -178.9(4) . . . . ?
C26 C27 C28 C29 -1.3(7) . . . . ?
C26 C27 C28 C30 173.8(5) . . . . ?
C25 C24 C29 C28 0.6(7) . . . . ?
C25 C24 C29 C47 -177.5(4) . . . . ?
C27 C28 C29 C24 0.5(7) . . . . ?
C30 C28 C29 C24 -175.5(4) . . . . ?
C27 C28 C29 C47 178.9(4) . . . . ?
C30 C28 C29 C47 2.9(5) . . . . ?
C27 C28 C30 O4 7.4(9) . . . . ?
C29 C28 C30 O4 -177.0(5) . . . . ?
C27 C28 C30 C48 -176.0(5) . . . . ?
C29 C28 C30 C48 -0.4(5) . . . . ?
C32 N1 C31 O2 -177.5(4) . . . . ?
C22 N1 C31 O2 4.2(8) . . . . ?
C32 N1 C31 C33 2.7(6) . . . . ?
C22 N1 C31 C33 -175.7(5) . . . . ?
C31 N1 C32 O1 174.9(4) . . . . ?
C22 N1 C32 O1 -6.7(8) . . . . ?
C31 N1 C32 C37 -5.2(6) . . . . ?
C22 N1 C32 C37 173.2(4) . . . . ?
O2 C31 C33 C37 -179.0(4) . . . . ?
N1 C31 C33 C37 0.8(4) . . . . ?
O2 C31 C33 C34 -65.1(6) . . . . ?
N1 C31 C33 C34 114.7(4) . . . . ?
C31 C33 C34 C35 -146.7(4) . . . . ?
C37 C33 C34 C35 -31.5(4) . . . . ?
C31 C33 C34 C38 -41.1(5) . . . . ?
C37 C33 C34 C38 74.1(4) . . . . ?
C38 C34 C35 C36 -54.4(5) . . . . ?
C33 C34 C35 C36 55.7(4) . . . . ?
C34 C35 C36 C39 53.0(4) . . . . ?
C34 C35 C36 C37 -58.1(4) . . . . ?
O1 C32 C37 C33 -174.7(4) . . . . ?
N1 C32 C37 C33 5.4(4) . . . . ?
O1 C32 C37 C36 71.4(6) . . . . ?
N1 C32 C37 C36 -108.6(4) . . . . ?
C31 C33 C37 C32 -3.7(4) . . . . ?
C34 C33 C37 C32 -127.1(4) . . . . ?
C31 C33 C37 C36 118.9(4) . . . . ?
C34 C33 C37 C36 -4.4(4) . . . . ?
C35 C36 C37 C32 153.6(4) . . . . ?
C39 C36 C37 C32 47.6(5) . . . . ?
C35 C36 C37 C33 38.5(4) . . . . ?
C39 C36 C37 C33 -67.4(4) . . . . ?
C35 C34 C38 C42 -76.5(5) . . . . ?
C33 C34 C38 C42 178.4(4) . . . . ?
C35 C34 C38 C39 35.6(4) . . . . ?
C33 C34 C38 C39 -69.5(4) . . . . ?
C35 C36 C39 C40 80.4(4) . . . . ?
C37 C36 C39 C40 -175.8(4) . . . . ?
C35 C36 C39 C38 -31.5(4) . . . . ?
C37 C36 C39 C38 72.3(4) . . . . ?
C34 C38 C39 C40 -120.1(4) . . . . ?
C42 C38 C39 C40 -3.8(4) . . . . ?
C34 C38 C39 C36 -2.4(4) . . . . ?
C42 C38 C39 C36 114.0(4) . . . . ?
C36 C39 C40 C41 -108.1(4) . . . . ?
C38 C39 C40 C41 3.1(4) . . . . ?
C36 C39 C40 C46 74.0(6) . . . . ?
C38 C39 C40 C46 -174.8(4) . . . . ?
C46 C40 C41 C43 -0.8(7) . . . . ?
C39 C40 C41 C43 -178.9(4) . . . . ?
C46 C40 C41 C42 177.0(4) . . . . ?
C39 C40 C41 C42 -1.0(5) . . . . ?
C40 C41 C42 O3 177.7(4) . . . . ?
C43 C41 C42 O3 -4.6(8) . . . . ?
C40 C41 C42 C38 -1.5(5) . . . . ?
C43 C41 C42 C38 176.1(4) . . . . ?
C34 C38 C42 O3 -64.5(6) . . . . ?
C39 C38 C42 O3 -175.9(4) . . . . ?
C34 C38 C42 C41 114.8(4) . . . . ?
C39 C38 C42 C41 3.4(4) . . . . ?
C40 C41 C43 C44 1.3(7) . . . . ?
C42 C41 C43 C44 -176.1(5) . . . . ?
C41 C43 C44 C45 -0.4(7) . . . . ?
C41 C43 C44 Cl2 178.4(3) . . . . ?
C43 C44 C45 C46 -1.2(7) . . . . ?
Cl2 C44 C45 C46 -180.0(4) . . . . ?
C44 C45 C46 C40 1.8(7) . . . . ?
C41 C40 C46 C45 -0.8(7) . . . . ?
C39 C40 C46 C45 176.9(4) . . . . ?
C24 C29 C47 C15 -74.5(6) . . . . ?
C28 C29 C47 C15 107.3(4) . . . . ?
C24 C29 C47 C48 174.1(4) . . . . ?
C28 C29 C47 C48 -4.1(4) . . . . ?
C16 C15 C47 C29 -78.3(5) . . . . ?
C11 C15 C47 C29 174.9(4) . . . . ?
C16 C15 C47 C48 34.3(4) . . . . ?
C11 C15 C47 C48 -72.6(4) . . . . ?
O4 C30 C48 C14 62.0(7) . . . . ?
C28 C30 C48 C14 -114.6(4) . . . . ?
O4 C30 C48 C47 174.4(5) . . . . ?
C28 C30 C48 C47 -2.1(5) . . . . ?
C10 C14 C48 C30 -178.1(4) . . . . ?
C16 C14 C48 C30 76.5(5) . . . . ?
C10 C14 C48 C47 67.8(4) . . . . ?
C16 C14 C48 C47 -37.6(5) . . . . ?
C29 C47 C48 C30 3.6(4) . . . . ?
C15 C47 C48 C30 -116.9(4) . . . . ?
C29 C47 C48 C14 123.3(4) . . . . ?
C15 C47 C48 C14 2.8(4) . . . . ?
